data_1566570
loop_
_publ_author_name
'Saab, Marina'
'Nahra, Fady'
'Van Hecke, Kristof'

_publ_section_title
;
 Charge-Transfer Adducts of Chalcogenourea Derivatives of N-Heterocyclic
 Carbenes with Iodine Monochloride
;
_journal_issue 1
_journal_name_full Molbank
_journal_page_first M1344
_journal_paper_doi 10.3390/M1344
_journal_volume 2022
_journal_year 2022
_chemical_formula_moiety 'C29 H40 Cl I N2 Se, C H2 Cl2'
_chemical_formula_sum 'C30 H42 Cl3 I N2 Se'
_chemical_formula_weight 742.87
_space_group_crystal_system monoclinic
_space_group_IT_number 14
_space_group_name_Hall '-P 2yn'
_space_group_name_H-M_alt 'P 1 21/n 1'
_atom_sites_solution_hydrogens geom
_atom_sites_solution_primary dual
_audit_creation_date 2020-12-01
_audit_creation_method
;
Olex2 1.2
(compiled 2018.05.29 svn.r3508 for OlexSys, GUI svn.r5506)
;
_cell_angle_alpha 90
_cell_angle_beta 97.3990(10)
_cell_angle_gamma 90
_cell_formula_units_Z 4
_cell_length_a 9.74100(10)
_cell_length_b 16.92180(10)
_cell_length_c 19.8068(2)
_cell_measurement_reflns_used 13346
_cell_measurement_temperature 100.0(1)
_cell_measurement_theta_max 73.8050
_cell_measurement_theta_min 3.4170
_cell_volume 3237.67(5)
_computing_cell_refinement 'CrysAlisPro 1.171.40.67a (Rigaku OD, 2019)'
_computing_data_collection 'CrysAlisPro 1.171.40.67a (Rigaku OD, 2019)'
_computing_data_reduction 'CrysAlisPro 1.171.40.67a (Rigaku OD, 2019)'
_computing_molecular_graphics 'Olex2 (Dolomanov et al., 2009)'
_computing_publication_material 'Olex2 (Dolomanov et al., 2009)'
_computing_structure_refinement 'ShelXL (Sheldrick, 2015)'
_computing_structure_solution 'ShelXT (Sheldrick, 2015)'
_diffrn_ambient_environment N~2~
_diffrn_ambient_temperature 100.0(1)
_diffrn_detector 'CCD plate'
_diffrn_detector_area_resol_mean 10.4839
_diffrn_detector_type Atlas
_diffrn_measured_fraction_theta_full 0.999
_diffrn_measured_fraction_theta_max 0.982
_diffrn_measurement_details
;
List of Runs (angles in degrees, time in seconds):

  # Type    Start    End  Width  t~exp~   \w     \q     \k     \f   Frames
--------------------------------------------------------------------------
  1  \w    -87.00  -6.00   1.00    1.00    --  -41.68 125.00 -90.00   81
  2  \w   -116.00 -17.00   1.00    1.00    --  -41.68 -38.00  60.00   99
  3  \w    -21.00  74.00   1.00    1.00    --   41.68 -77.00 -90.00   95
  4  \w     33.00 132.00   1.00    7.00    --  106.01 -45.00-180.00   99
  5  \w    103.00 178.00   1.00    7.00    --  106.01  77.00-150.00   75
  6  \w     34.00 120.00   1.00    7.00    --  106.01-135.00 -74.00   86
  7  \w     78.00 178.00   1.00    7.00    --  106.01  30.00   0.00  100
  8  \w     23.00 107.00   1.00    7.00    --  106.01 -94.00 120.00   84
  9  \w     33.00 112.00   1.00    7.00    --  106.01-125.00  90.00   79
 10  \w   -116.00 -17.00   1.00    1.00    --  -41.68 -38.00-180.00   99
 11  \w   -115.00 -14.00   1.00    1.00    --  -41.68 -57.00 -60.00  101
 12  \w      8.00  42.00   1.00    1.00    --   41.68  82.00-112.12   34
 13  \w     81.00 178.00   1.00    7.00    --  106.01  38.00  78.65   97
 14  \w     76.00 178.00   1.00    7.00    --  106.01  66.00 -78.79  102
 15  \w     97.00 178.00   1.00    7.00    --  106.01 125.00  90.00   81
 16  \w     74.00 109.00   1.00    7.00    --  106.01  73.00-123.41   35
 17  \w     76.00 178.00   1.00    7.00    --  106.01  64.00-163.84  102
 18  \w     80.00 178.00   1.00    7.00    --  106.01  45.00 150.00   98
;
_diffrn_measurement_device 'four-circle diffractometer'
_diffrn_measurement_device_type 'SuperNova, Dual, Cu at home/near, Atlas'
_diffrn_measurement_method '\w scans'
_diffrn_orient_matrix_type 'CrysAlisPro convention (1999,Acta A55,543-557)'
_diffrn_orient_matrix_UB_11 -0.0475117000
_diffrn_orient_matrix_UB_12 -0.0676124000
_diffrn_orient_matrix_UB_13 -0.0496778000
_diffrn_orient_matrix_UB_21 -0.0512139000
_diffrn_orient_matrix_UB_22 0.0610030000
_diffrn_orient_matrix_UB_23 -0.0553280000
_diffrn_orient_matrix_UB_31 0.1433172000
_diffrn_orient_matrix_UB_32 -0.0006153000
_diffrn_orient_matrix_UB_33 -0.0249626000
_diffrn_radiation_monochromator mirror
_diffrn_radiation_probe x-ray
_diffrn_radiation_type CuK\a
_diffrn_radiation_wavelength 1.54184
_diffrn_reflns_av_R_equivalents 0.0456
_diffrn_reflns_av_unetI/netI 0.0334
_diffrn_reflns_Laue_measured_fraction_full 0.999
_diffrn_reflns_Laue_measured_fraction_max 0.982
_diffrn_reflns_limit_h_max 12
_diffrn_reflns_limit_h_min -11
_diffrn_reflns_limit_k_max 20
_diffrn_reflns_limit_k_min -21
_diffrn_reflns_limit_l_max 24
_diffrn_reflns_limit_l_min -24
_diffrn_reflns_number 30992
_diffrn_reflns_point_group_measured_fraction_full 0.999
_diffrn_reflns_point_group_measured_fraction_max 0.982
_diffrn_reflns_theta_full 67.684
_diffrn_reflns_theta_max 73.873
_diffrn_reflns_theta_min 3.447
_diffrn_source 'micro-focus sealed X-ray tube'
_diffrn_source_type 'SuperNova (Cu) X-ray Source'
_exptl_absorpt_coefficient_mu 11.489
_exptl_absorpt_correction_T_max 1.000
_exptl_absorpt_correction_T_min 0.774
_exptl_absorpt_correction_type gaussian
_exptl_absorpt_process_details
;
CrysAlisPro 1.171.40.67a (Rigaku Oxford Diffraction, 2019)
Numerical absorption correction based on gaussian integration over
			a multifaceted crystal model
Empirical absorption correction using spherical harmonics,
 implemented in SCALE3 ABSPACK scaling algorithm.
;
_exptl_crystal_colour 'light orange'
_exptl_crystal_colour_modifier light
_exptl_crystal_colour_primary orange
_exptl_crystal_density_diffrn 1.524
_exptl_crystal_description irregular
_exptl_crystal_F_000 1496
_exptl_crystal_size_max 0.12
_exptl_crystal_size_mid 0.088
_exptl_crystal_size_min 0.052
_refine_diff_density_max 1.958
_refine_diff_density_min -1.114
_refine_diff_density_rms 0.084
_refine_ls_extinction_method none
_refine_ls_goodness_of_fit_ref 1.036
_refine_ls_hydrogen_treatment constr
_refine_ls_matrix_type full
_refine_ls_number_parameters 344
_refine_ls_number_reflns 6440
_refine_ls_number_restraints 0
_refine_ls_restrained_S_all 1.036
_refine_ls_R_factor_all 0.0329
_refine_ls_R_factor_gt 0.0284
_refine_ls_shift/su_max 0.003
_refine_ls_shift/su_mean 0.000
_refine_ls_structure_factor_coef Fsqd
_refine_ls_weighting_details 'w=1/[\s^2^(Fo^2^)+(0.0362P)^2^+1.6879P] where P=(Fo^2^+2Fc^2^)/3'
_refine_ls_weighting_scheme calc
_refine_ls_wR_factor_gt 0.0673
_refine_ls_wR_factor_ref 0.0697
_reflns_Friedel_coverage 0.000
_reflns_number_gt 5842
_reflns_number_total 6440
_reflns_threshold_expression 'I > 2\s(I)'
_cod_data_source_file s8.cif
_cod_data_source_block ms453
_cod_database_code 1566570
_shelx_shelxl_version_number 2018/3
_chemical_oxdiff_formula 'C29 H40 Cl I N2 Se'
_shelx_space_group_comment
;
The symmetry employed for this shelxl refinement is uniquely defined
by the following loop, which should always be used as a source of
symmetry information in preference to the above space-group names.
They are only intended as comments.
;
_shelx_estimated_absorpt_t_max 0.586
_shelx_estimated_absorpt_t_min 0.339
_reflns_odcompleteness_completeness 99.92
_reflns_odcompleteness_iscentric 1
_reflns_odcompleteness_theta 66.97
_olex2_refinement_description
;
1. Fixed Uiso
 At 1.2 times of:
  All C(H) groups, All C(H,H) groups
 At 1.5 times of:
  All C(H,H,H) groups
2.a Ternary CH refined with riding coordinates:
 C12(H12), C15(H15), C24(H24), C27(H27)
2.b Secondary CH2 refined with riding coordinates:
 C30(H30A,H30B)
2.c Aromatic/amide H refined with riding coordinates:
 C8(H8), C9(H9), C10(H10), C20(H20), C21(H21), C22(H22)
2.d Idealised Me refined as rotating group:
 C4(H4A,H4B,H4C), C5(H5A,H5B,H5C), C13(H13A,H13B,H13C), C14(H14A,H14B,H14C),
 C16(H16A,H16B,H16C), C17(H17A,H17B,H17C), C25(H25A,H25B,H25C), C26(H26A,H26B,
 H26C), C28(H28A,H28B,H28C), C29(H29A,H29B,H29C)
;
_olex2_date_sample_data_collection 2020-12-01
_olex2_exptl_crystal_mounting_method 'mounted on a LithoLoop'
_olex2_submission_special_instructions 'No special instructions were received'
_oxdiff_exptl_absorpt_empirical_details
;
Empirical correction (ABSPACK) includes:
- Absorption correction using spherical harmonics
- Frame scaling
;
_oxdiff_exptl_absorpt_empirical_full_max 1.544
_oxdiff_exptl_absorpt_empirical_full_min 0.781

loop_
_space_group_symop_operation_xyz
'x, y, z'
'-x+1/2, y+1/2, -z+1/2'
'-x, -y, -z'
'x-1/2, -y-1/2, z-1/2'

loop_
_atom_site_label
_atom_site_type_symbol
_atom_site_fract_x
_atom_site_fract_y
_atom_site_fract_z
_atom_site_U_iso_or_equiv
_atom_site_adp_type
_atom_site_occupancy
_atom_site_site_symmetry_order
_atom_site_calc_flag
_atom_site_refinement_flags_posn
_atom_site_refinement_flags_adp
_atom_site_refinement_flags_occupancy
_atom_site_disorder_assembly
_atom_site_disorder_group
I1 I 0.65551(2) 0.28202(2) 0.81452(2) 0.01889(6) Uani 1 1 d . . . . .
Se1 Se 0.78805(3) 0.24345(2) 0.71040(2) 0.01842(7) Uani 1 1 d . . . . .
Cl1 Cl 0.53686(7) 0.33103(5) 0.92253(3) 0.02930(14) Uani 1 1 d . . . . .
N1 N 0.6138(2) 0.31977(12) 0.59952(11) 0.0165(4) Uani 1 1 d . . . . .
N2 N 0.5706(2) 0.19424(12) 0.60537(10) 0.0141(4) Uani 1 1 d . . . . .
C1 C 0.6470(3) 0.25362(15) 0.63664(12) 0.0157(5) Uani 1 1 d . . . . .
C2 C 0.4910(3) 0.22242(15) 0.54734(13) 0.0169(5) Uani 1 1 d . . . . .
C3 C 0.5176(3) 0.30151(15) 0.54373(13) 0.0174(5) Uani 1 1 d . . . . .
C4 C 0.4619(3) 0.35950(16) 0.49043(14) 0.0250(6) Uani 1 1 d . . . . .
H4A H 0.366394 0.373087 0.496404 0.037 Uiso 1 1 calc GR . . . .
H4B H 0.463666 0.336167 0.445270 0.037 Uiso 1 1 calc GR . . . .
H4C H 0.519000 0.407361 0.494604 0.037 Uiso 1 1 calc GR . . . .
C5 C 0.4035(3) 0.17073(16) 0.49808(14) 0.0235(5) Uani 1 1 d . . . . .
H5A H 0.437597 0.172895 0.453681 0.035 Uiso 1 1 calc GR . . . .
H5B H 0.307353 0.189185 0.493386 0.035 Uiso 1 1 calc GR . . . .
H5C H 0.408030 0.116181 0.514836 0.035 Uiso 1 1 calc GR . . . .
C6 C 0.5769(3) 0.11286(14) 0.62785(12) 0.0158(5) Uani 1 1 d . . . . .
C7 C 0.6686(3) 0.06219(15) 0.60071(12) 0.0165(5) Uani 1 1 d . . . . .
C8 C 0.6750(3) -0.01593(15) 0.62461(13) 0.0185(5) Uani 1 1 d . . . . .
H8 H 0.736510 -0.052305 0.607673 0.022 Uiso 1 1 calc R . . . .
C9 C 0.5927(3) -0.04066(15) 0.67259(14) 0.0212(5) Uani 1 1 d . . . . .
H9 H 0.599424 -0.093559 0.688740 0.025 Uiso 1 1 calc R . . . .
C10 C 0.5007(3) 0.01080(15) 0.69723(14) 0.0207(5) Uani 1 1 d . . . . .
H10 H 0.444286 -0.007579 0.729656 0.025 Uiso 1 1 calc R . . . .
C11 C 0.4892(3) 0.08940(15) 0.67536(13) 0.0166(5) Uani 1 1 d . . . . .
C12 C 0.3831(3) 0.14431(15) 0.70061(13) 0.0195(5) Uani 1 1 d . . . . .
H12 H 0.417201 0.199804 0.697872 0.023 Uiso 1 1 calc R . . . .
C13 C 0.3611(3) 0.12792(18) 0.77426(14) 0.0257(6) Uani 1 1 d . . . . .
H13A H 0.321165 0.075103 0.777476 0.039 Uiso 1 1 calc GR . . . .
H13B H 0.297830 0.167470 0.789092 0.039 Uiso 1 1 calc GR . . . .
H13C H 0.450129 0.130669 0.803493 0.039 Uiso 1 1 calc GR . . . .
C14 C 0.2443(3) 0.1376(2) 0.65476(16) 0.0315(6) Uani 1 1 d . . . . .
H14A H 0.256022 0.154159 0.608432 0.047 Uiso 1 1 calc GR . . . .
H14B H 0.175873 0.171773 0.672448 0.047 Uiso 1 1 calc GR . . . .
H14C H 0.212181 0.082723 0.654094 0.047 Uiso 1 1 calc GR . . . .
C15 C 0.7629(3) 0.08834(15) 0.54967(13) 0.0178(5) Uani 1 1 d . . . . .
H15 H 0.736323 0.143394 0.535012 0.021 Uiso 1 1 calc R . . . .
C16 C 0.7485(3) 0.03569(17) 0.48591(14) 0.0249(6) Uani 1 1 d . . . . .
H16A H 0.779308 -0.018015 0.498648 0.037 Uiso 1 1 calc GR . . . .
H16B H 0.805499 0.057119 0.452929 0.037 Uiso 1 1 calc GR . . . .
H16C H 0.651337 0.034405 0.465499 0.037 Uiso 1 1 calc GR . . . .
C17 C 0.9141(3) 0.08973(19) 0.58273(14) 0.0266(6) Uani 1 1 d . . . . .
H17A H 0.923157 0.125020 0.622287 0.040 Uiso 1 1 calc GR . . . .
H17B H 0.973114 0.108812 0.549669 0.040 Uiso 1 1 calc GR . . . .
H17C H 0.942735 0.036236 0.597384 0.040 Uiso 1 1 calc GR . . . .
C18 C 0.6831(3) 0.39519(15) 0.60946(13) 0.0194(5) Uani 1 1 d . . . . .
C19 C 0.6248(3) 0.45461(16) 0.64567(14) 0.0226(5) Uani 1 1 d . . . . .
C20 C 0.6923(3) 0.52811(16) 0.64940(16) 0.0297(6) Uani 1 1 d . . . . .
H20 H 0.655582 0.570411 0.673050 0.036 Uiso 1 1 calc R . . . .
C21 C 0.8107(4) 0.54010(18) 0.61941(18) 0.0345(7) Uani 1 1 d . . . . .
H21 H 0.853869 0.590531 0.622208 0.041 Uiso 1 1 calc R . . . .
C22 C 0.8671(3) 0.47928(18) 0.58528(18) 0.0325(7) Uani 1 1 d . . . . .
H22 H 0.949666 0.488233 0.565598 0.039 Uiso 1 1 calc R . . . .
C23 C 0.8047(3) 0.40511(16) 0.57934(15) 0.0247(6) Uani 1 1 d . . . . .
C24 C 0.8685(3) 0.34030(17) 0.54022(15) 0.0259(6) Uani 1 1 d . . . . .
H24 H 0.814964 0.290730 0.545461 0.031 Uiso 1 1 calc R . . . .
C25 C 0.8556(4) 0.3591(2) 0.46416(17) 0.0374(7) Uani 1 1 d . . . . .
H25A H 0.757850 0.366574 0.446377 0.056 Uiso 1 1 calc GR . . . .
H25B H 0.893650 0.315285 0.440090 0.056 Uiso 1 1 calc GR . . . .
H25C H 0.907097 0.407591 0.457252 0.056 Uiso 1 1 calc GR . . . .
C26 C 1.0190(4) 0.3241(3) 0.56878(19) 0.0437(8) Uani 1 1 d . . . . .
H26A H 1.075211 0.370892 0.562513 0.066 Uiso 1 1 calc GR . . . .
H26B H 1.053574 0.279119 0.544731 0.066 Uiso 1 1 calc GR . . . .
H26C H 1.024799 0.311803 0.617417 0.066 Uiso 1 1 calc GR . . . .
C27 C 0.4927(3) 0.44341(16) 0.67771(14) 0.0256(6) Uani 1 1 d . . . . .
H27 H 0.477245 0.385384 0.682613 0.031 Uiso 1 1 calc R . . . .
C28 C 0.3660(4) 0.4779(2) 0.63255(17) 0.0390(8) Uani 1 1 d . . . . .
H28A H 0.376553 0.535329 0.629014 0.059 Uiso 1 1 calc GR . . . .
H28B H 0.281804 0.466078 0.652888 0.059 Uiso 1 1 calc GR . . . .
H28C H 0.359183 0.454347 0.587052 0.059 Uiso 1 1 calc GR . . . .
C29 C 0.5022(4) 0.4809(2) 0.74859(16) 0.0345(7) Uani 1 1 d . . . . .
H29A H 0.422800 0.464046 0.770809 0.052 Uiso 1 1 calc GR . . . .
H29B H 0.501758 0.538553 0.744291 0.052 Uiso 1 1 calc GR . . . .
H29C H 0.588114 0.463919 0.776003 0.052 Uiso 1 1 calc GR . . . .
Cl2 Cl 0.19943(10) 0.33726(5) 0.74581(4) 0.04310(19) Uani 1 1 d . . . . .
Cl3 Cl 0.07304(10) 0.25109(7) 0.84781(6) 0.0549(3) Uani 1 1 d . . . . .
C30 C 0.1988(4) 0.3238(2) 0.83392(17) 0.0405(8) Uani 1 1 d . . . . .
H30A H 0.176566 0.374343 0.855183 0.049 Uiso 1 1 calc R . . . .
H30B H 0.291542 0.306478 0.855083 0.049 Uiso 1 1 calc R . . . .

loop_
_atom_site_aniso_label
_atom_site_aniso_U_11
_atom_site_aniso_U_22
_atom_site_aniso_U_33
_atom_site_aniso_U_23
_atom_site_aniso_U_13
_atom_site_aniso_U_12
I1 0.02045(9) 0.01861(9) 0.01669(8) 0.00046(5) -0.00109(6) -0.00389(6)
Se1 0.01871(14) 0.01882(13) 0.01639(13) -0.00036(9) -0.00281(10) 0.00062(10)
Cl1 0.0213(3) 0.0445(4) 0.0228(3) -0.0050(3) 0.0054(2) -0.0021(3)
N1 0.0191(10) 0.0124(9) 0.0177(9) 0.0014(8) 0.0013(8) -0.0002(8)
N2 0.0140(9) 0.0114(9) 0.0165(9) 0.0004(8) 0.0005(7) -0.0006(8)
C1 0.0155(12) 0.0154(11) 0.0162(11) -0.0001(9) 0.0026(9) -0.0011(9)
C2 0.0168(12) 0.0168(11) 0.0166(11) 0.0011(9) 0.0009(9) -0.0009(9)
C3 0.0179(12) 0.0172(11) 0.0167(11) 0.0015(9) 0.0007(9) -0.0002(10)
C4 0.0299(15) 0.0208(12) 0.0221(12) 0.0060(10) -0.0043(11) 0.0001(11)
C5 0.0248(14) 0.0222(12) 0.0212(12) 0.0006(10) -0.0064(10) -0.0043(11)
C6 0.0163(11) 0.0129(11) 0.0173(11) 0.0005(9) -0.0015(9) -0.0011(9)
C7 0.0150(11) 0.0171(11) 0.0168(11) 0.0008(9) 0.0003(9) -0.0015(9)
C8 0.0183(12) 0.0138(11) 0.0228(12) -0.0015(9) 0.0005(10) 0.0026(9)
C9 0.0220(13) 0.0147(11) 0.0264(13) 0.0037(10) 0.0011(10) 0.0018(10)
C10 0.0211(13) 0.0161(11) 0.0254(12) 0.0040(10) 0.0051(10) -0.0029(10)
C11 0.0154(11) 0.0150(11) 0.0193(11) -0.0011(9) 0.0012(9) -0.0011(9)
C12 0.0186(12) 0.0182(11) 0.0215(12) 0.0008(10) 0.0019(10) 0.0002(10)
C13 0.0270(14) 0.0266(13) 0.0251(13) 0.0002(11) 0.0092(11) 0.0030(11)
C14 0.0230(14) 0.0391(16) 0.0316(15) -0.0034(13) 0.0000(12) 0.0062(13)
C15 0.0166(12) 0.0175(11) 0.0197(11) -0.0005(9) 0.0033(9) -0.0010(9)
C16 0.0283(14) 0.0265(13) 0.0203(12) -0.0020(11) 0.0052(11) -0.0036(11)
C17 0.0190(13) 0.0372(15) 0.0241(13) -0.0013(11) 0.0047(10) -0.0044(12)
C18 0.0232(13) 0.0123(11) 0.0209(11) 0.0023(9) -0.0045(10) -0.0020(10)
C19 0.0277(14) 0.0158(12) 0.0220(12) 0.0007(10) -0.0053(10) 0.0023(11)
C20 0.0387(17) 0.0139(12) 0.0334(15) -0.0028(11) -0.0068(13) 0.0019(12)
C21 0.0348(17) 0.0182(13) 0.0468(18) 0.0010(12) -0.0083(14) -0.0099(12)
C22 0.0271(15) 0.0240(14) 0.0458(17) 0.0047(13) 0.0019(13) -0.0078(12)
C23 0.0236(14) 0.0207(12) 0.0282(13) 0.0045(11) -0.0027(11) -0.0041(11)
C24 0.0247(14) 0.0227(13) 0.0305(14) 0.0058(11) 0.0050(11) -0.0001(11)
C25 0.046(2) 0.0340(16) 0.0306(15) 0.0046(13) -0.0001(14) 0.0001(15)
C26 0.0310(18) 0.060(2) 0.0381(17) -0.0052(16) -0.0041(14) 0.0111(16)
C27 0.0337(16) 0.0190(12) 0.0237(13) -0.0029(10) 0.0019(11) 0.0027(11)
C28 0.0312(17) 0.059(2) 0.0259(14) -0.0030(15) 0.0010(12) 0.0091(16)
C29 0.0437(18) 0.0336(16) 0.0247(14) -0.0049(12) -0.0010(13) 0.0120(14)
Cl2 0.0568(5) 0.0339(4) 0.0416(4) 0.0022(3) 0.0180(4) 0.0050(4)
Cl3 0.0417(5) 0.0700(6) 0.0572(5) 0.0266(5) 0.0225(4) 0.0207(5)
C30 0.0388(18) 0.051(2) 0.0288(15) -0.0081(14) -0.0055(13) 0.0158(16)

loop_
_atom_type_symbol
_atom_type_description
_atom_type_scat_dispersion_real
_atom_type_scat_dispersion_imag
_atom_type_scat_source
C C 0.0181 0.0091 'International Tables Vol C Tables 4.2.6.8 and 6.1.1.4'
H H 0.0000 0.0000 'International Tables Vol C Tables 4.2.6.8 and 6.1.1.4'
Cl Cl 0.3639 0.7018 'International Tables Vol C Tables 4.2.6.8 and 6.1.1.4'
I I -0.3257 6.8362 'International Tables Vol C Tables 4.2.6.8 and 6.1.1.4'
N N 0.0311 0.0180 'International Tables Vol C Tables 4.2.6.8 and 6.1.1.4'
Se Se -0.7943 1.1372 'International Tables Vol C Tables 4.2.6.8 and 6.1.1.4'

loop_
_exptl_crystal_face_index_h
_exptl_crystal_face_index_k
_exptl_crystal_face_index_l
_exptl_crystal_face_perp_dist
6 1 -7 0.0380
-4 5 -6 0.0279
-6 -1 7 0.0148
5 -4 4 0.0233
6 2 -5 0.0283
-1 -10 -6 0.0460
0 9 6 0.0685

loop_
_geom_angle_atom_site_label_1
_geom_angle_atom_site_label_2
_geom_angle_atom_site_label_3
_geom_angle
_geom_angle_site_symmetry_1
_geom_angle_site_symmetry_3
_geom_angle_publ_flag
Se1 I1 Cl1 175.143(18) . . ?
C1 Se1 I1 101.63(8) . . ?
C1 N1 C3 109.7(2) . . ?
C1 N1 C18 125.5(2) . . ?
C3 N1 C18 124.1(2) . . ?
C1 N2 C2 109.9(2) . . ?
C1 N2 C6 124.6(2) . . ?
C2 N2 C6 125.5(2) . . ?
N1 C1 Se1 126.64(19) . . ?
N2 C1 Se1 126.30(18) . . ?
N2 C1 N1 106.6(2) . . ?
N2 C2 C5 123.5(2) . . ?
C3 C2 N2 106.9(2) . . ?
C3 C2 C5 129.5(2) . . ?
N1 C3 C4 124.3(2) . . ?
C2 C3 N1 106.8(2) . . ?
C2 C3 C4 128.8(2) . . ?
C7 C6 N2 118.1(2) . . ?
C7 C6 C11 123.9(2) . . ?
C11 C6 N2 118.0(2) . . ?
C6 C7 C8 116.9(2) . . ?
C6 C7 C15 123.4(2) . . ?
C8 C7 C15 119.7(2) . . ?
C9 C8 C7 120.8(2) . . ?
C10 C9 C8 120.7(2) . . ?
C9 C10 C11 121.3(3) . . ?
C6 C11 C12 123.0(2) . . ?
C10 C11 C6 116.4(2) . . ?
C10 C11 C12 120.6(2) . . ?
C11 C12 C13 112.8(2) . . ?
C11 C12 C14 110.2(2) . . ?
C13 C12 C14 109.3(2) . . ?
C7 C15 C16 112.3(2) . . ?
C7 C15 C17 110.5(2) . . ?
C17 C15 C16 110.0(2) . . ?
C19 C18 N1 119.4(3) . . ?
C19 C18 C23 123.6(2) . . ?
C23 C18 N1 116.9(2) . . ?
C18 C19 C20 116.5(3) . . ?
C18 C19 C27 123.2(2) . . ?
C20 C19 C27 120.3(3) . . ?
C21 C20 C19 121.3(3) . . ?
C20 C21 C22 120.5(3) . . ?
C21 C22 C23 121.0(3) . . ?
C18 C23 C24 123.6(2) . . ?
C22 C23 C18 117.1(3) . . ?
C22 C23 C24 119.3(3) . . ?
C23 C24 C25 111.4(2) . . ?
C23 C24 C26 112.1(3) . . ?
C26 C24 C25 110.8(3) . . ?
C19 C27 C28 111.6(2) . . ?
C19 C27 C29 112.1(3) . . ?
C29 C27 C28 108.9(3) . . ?
Cl2 C30 Cl3 109.43(19) . . ?

loop_
_geom_bond_atom_site_label_1
_geom_bond_atom_site_label_2
_geom_bond_distance
_geom_bond_site_symmetry_2
_geom_bond_publ_flag
I1 Se1 2.6516(3) . ?
I1 Cl1 2.6903(7) . ?
Se1 C1 1.880(2) . ?
N1 C1 1.355(3) . ?
N1 C3 1.389(3) . ?
N1 C18 1.446(3) . ?
N2 C1 1.352(3) . ?
N2 C2 1.386(3) . ?
N2 C6 1.446(3) . ?
C2 C3 1.367(4) . ?
C2 C5 1.493(3) . ?
C3 C4 1.491(3) . ?
C6 C7 1.395(4) . ?
C6 C11 1.407(4) . ?
C7 C8 1.403(3) . ?
C7 C15 1.517(4) . ?
C8 C9 1.385(4) . ?
C9 C10 1.382(4) . ?
C10 C11 1.399(3) . ?
C11 C12 1.522(4) . ?
C12 C13 1.527(4) . ?
C12 C14 1.533(4) . ?
C15 C16 1.537(4) . ?
C15 C17 1.533(4) . ?
C18 C19 1.397(4) . ?
C18 C23 1.403(4) . ?
C19 C20 1.404(4) . ?
C19 C27 1.518(4) . ?
C20 C21 1.379(5) . ?
C21 C22 1.383(5) . ?
C22 C23 1.393(4) . ?
C23 C24 1.521(4) . ?
C24 C25 1.529(4) . ?
C24 C26 1.527(4) . ?
C27 C28 1.543(4) . ?
C27 C29 1.532(4) . ?
Cl2 C30 1.761(4) . ?
Cl3 C30 1.782(4) . ?

loop_
_exptl_oxdiff_crystal_face_indexfrac_h
_exptl_oxdiff_crystal_face_indexfrac_k
_exptl_oxdiff_crystal_face_indexfrac_l
_exptl_oxdiff_crystal_face_x
_exptl_oxdiff_crystal_face_y
_exptl_oxdiff_crystal_face_z
5.6973 0.6608 -6.9809 0.0314 0.1348 0.9904
-4.4052 4.6450 -6.2325 0.2049 0.8538 -0.4786
-5.7451 -0.5614 6.8027 -0.0270 -0.1164 -0.9928
5.1825 -4.0785 4.2056 -0.1794 -0.7469 0.6403
6.0770 1.5193 -4.6605 -0.1599 0.0393 0.9863
-0.6251 -9.6280 -5.8371 0.9706 -0.2324 0.0620
-0.1115 9.4931 6.4349 -0.9562 0.2288 -0.1824
